data_7200157
loop_
_publ_author_name
'Liu, Guang-Xiang'
'Huang, Rong-Yi'
'Huang, Liang-Fang'
'Kong, Xue-Jun'
'Ren, Xiao-Ming'

_publ_section_title
;
 Zn(ii) and Cu(ii) coordination polymers assembled from V-shaped
 tetracarboxylate ligands and N-donor ancillary ligands: syntheses,
 structures and properties
;
_journal_issue 4
_journal_name_full CrystEngComm
_journal_page_first 643
_journal_paper_doi 10.1039/b806297h
_journal_volume 11
_journal_year 2009
_chemical_formula_moiety 'C29 H16 Cu F6 N2 O8, 1.54(H2 O)'
_chemical_formula_sum 'C29 H19.08 Cu F6 N2 O9.54'
_chemical_formula_weight 725.73
_chemical_name_systematic
;
?
;
_space_group_IT_number 19
_symmetry_cell_setting orthorhombic
_symmetry_space_group_name_Hall 'P 2ac 2ab'
_symmetry_space_group_name_H-M 'P 21 21 21'
_atom_sites_solution_hydrogens geom
_atom_sites_solution_primary direct
_atom_sites_solution_secondary difmap
_audit_creation_method SHELXL-97
_cell_angle_alpha 90.00
_cell_angle_beta 90.00
_cell_angle_gamma 90.00
_cell_formula_units_Z 4
_cell_length_a 7.6241(10)
_cell_length_b 15.4069(19)
_cell_length_c 25.531(3)
_cell_measurement_reflns_used 3384
_cell_measurement_temperature 296(2)
_cell_measurement_theta_max 22.29
_cell_measurement_theta_min 2.64
_cell_volume 2999.0(6)
_computing_cell_refinement 'SAINT-PLUS, Ver. 6.0, 1997'
_computing_data_collection 'SMART, 1998'
_computing_data_reduction 'SAINT-PLUS, Ver. 6.0, 1997'
_computing_molecular_graphics 'XP, Ver. 6.10, Bruker AXS Inc., 2000'
_computing_publication_material 'SHELXTL-Bruker AXS Inc., 1998'
_computing_structure_refinement 'SHELXL-97 (Sheldrick, 1997)'
_computing_structure_solution 'SHELXS-97 (Sheldrick, 1990)'
_diffrn_ambient_temperature 296(2)
_diffrn_measured_fraction_theta_full 0.998
_diffrn_measured_fraction_theta_max 0.998
_diffrn_measurement_device_type 'Bruker Smart Aepex CCD area detector'
_diffrn_measurement_method 'phi and omega scans'
_diffrn_radiation_monochromator graphite
_diffrn_radiation_source 'sealed tube'
_diffrn_radiation_type MoK\a
_diffrn_radiation_wavelength 0.71073
_diffrn_reflns_av_R_equivalents 0.0469
_diffrn_reflns_av_sigmaI/netI 0.0655
_diffrn_reflns_limit_h_max 9
_diffrn_reflns_limit_h_min -8
_diffrn_reflns_limit_k_max 18
_diffrn_reflns_limit_k_min -17
_diffrn_reflns_limit_l_max 28
_diffrn_reflns_limit_l_min -30
_diffrn_reflns_number 15098
_diffrn_reflns_theta_full 25.10
_diffrn_reflns_theta_max 25.10
_diffrn_reflns_theta_min 1.54
_exptl_absorpt_coefficient_mu 0.825
_exptl_absorpt_correction_T_max 0.8933
_exptl_absorpt_correction_T_min 0.8142
_exptl_absorpt_correction_type multi-scan
_exptl_absorpt_process_details 'SADABS(Bruker, 2000)'
_exptl_crystal_colour blue
_exptl_crystal_density_diffrn 1.606
_exptl_crystal_density_method 'not measured'
_exptl_crystal_description block
_exptl_crystal_F_000 1465
_exptl_crystal_size_max 0.26
_exptl_crystal_size_mid 0.18
_exptl_crystal_size_min 0.14
_refine_diff_density_max 0.304
_refine_diff_density_min -0.326
_refine_diff_density_rms 0.051
_refine_ls_abs_structure_details 'Flack H D (1983), Acta Cryst. A39, 876-881'
_refine_ls_abs_structure_Flack -0.010(13)
_refine_ls_extinction_method none
_refine_ls_goodness_of_fit_ref 1.006
_refine_ls_hydrogen_treatment constr
_refine_ls_matrix_type full
_refine_ls_number_parameters 437
_refine_ls_number_reflns 5310
_refine_ls_number_restraints 0
_refine_ls_restrained_S_all 1.006
_refine_ls_R_factor_all 0.0510
_refine_ls_R_factor_gt 0.0391
_refine_ls_shift/su_max 0.001
_refine_ls_shift/su_mean 0.000
_refine_ls_structure_factor_coef Fsqd
_refine_ls_weighting_details 'calc w=1/[\s^2^(Fo^2^)+(0.0279P)^2^+0.3915P] where P=(Fo^2^+2Fc^2^)/3'
_refine_ls_weighting_scheme calc
_refine_ls_wR_factor_gt 0.0788
_refine_ls_wR_factor_ref 0.0839
_reflns_number_gt 4527
_reflns_number_total 5310
_reflns_threshold_expression >2sigma(I)
_cod_data_source_file b806297h.txt
_cod_data_source_block CCDC004
_cod_depositor_comments
;
The following automatic conversions were performed:
'_symmetry_cell_setting' value 'Orthorhombic' changed to 'orthorhombic'
according to '/home/saulius/struct/CIF-dictionaries/cif_core.dic'
dictionary named 'cif_core.dic' version 2.4.1 from 2010-06-29.

Automatic conversion script
Id: cif_fix_enum 1527 2010-12-29 10:47:43Z saulius 
;
_cod_database_code 7200157

loop_
_symmetry_equiv_pos_as_xyz
'x, y, z'
'-x+1/2, -y, z+1/2'
'x+1/2, -y+1/2, -z'
'-x, y+1/2, -z+1/2'

loop_
_atom_site_label
_atom_site_type_symbol
_atom_site_fract_x
_atom_site_fract_y
_atom_site_fract_z
_atom_site_U_iso_or_equiv
_atom_site_adp_type
_atom_site_occupancy
_atom_site_symmetry_multiplicity
_atom_site_calc_flag
_atom_site_refinement_flags
_atom_site_disorder_assembly
_atom_site_disorder_group
Cu1 Cu -0.02437(5) 0.23607(3) 0.693467(15) 0.02887(12) Uani 1 1 d . . .
O1 O 0.1378(3) 0.15166(15) 0.66444(9) 0.0329(6) Uani 1 1 d . . .
O2 O 0.3553(3) 0.24533(15) 0.64787(9) 0.0358(6) Uani 1 1 d . . .
O3 O 0.6160(4) 0.13634(16) 0.70815(9) 0.0360(6) Uani 1 1 d . . .
O4 O 0.8008(3) 0.18596(16) 0.64686(9) 0.0344(6) Uani 1 1 d . . .
O5 O 0.7207(4) -0.14427(16) 0.29651(10) 0.0501(8) Uani 1 1 d . . .
H5 H 0.7658 -0.1394 0.2675 0.075 Uiso 1 1 calc R . .
O6 O 0.6485(4) -0.00701(19) 0.28309(11) 0.0624(9) Uani 1 1 d . . .
O7 O 0.7694(4) 0.09732(17) 0.37035(15) 0.0607(9) Uani 1 1 d . . .
H7 H 0.7966 0.1483 0.3661 0.091 Uiso 1 1 calc R . .
O8 O 0.5007(4) 0.15198(16) 0.36922(10) 0.0467(7) Uani 1 1 d . . .
O1W O 0.559(10) 0.250(2) 0.4735(9) 0.71(5) Uani 0.58(5) 1 d P A 1
O2W O 0.278(8) 0.2337(14) 0.4733(6) 0.59(4) Uani 0.96(5) 1 d P B 2
N1 N -0.1789(4) 0.32558(18) 0.72504(11) 0.0313(7) Uani 1 1 d . . .
N2 N 0.1251(4) 0.2695(2) 0.75500(10) 0.0323(7) Uani 1 1 d . . .
C1 C 0.2860(5) 0.1727(2) 0.64548(13) 0.0262(8) Uani 1 1 d . . .
C2 C 0.3828(5) 0.1027(2) 0.61621(12) 0.0232(8) Uani 1 1 d . . .
C3 C 0.2930(5) 0.0495(2) 0.58175(12) 0.0243(8) Uani 1 1 d . . .
H3 H 0.1712 0.0523 0.5802 0.029 Uiso 1 1 calc R . .
C4 C 0.3826(5) -0.0082(2) 0.54943(12) 0.0240(8) Uani 1 1 d . . .
C5 C 0.5647(5) -0.0114(2) 0.55274(13) 0.0281(9) Uani 1 1 d . . .
H5A H 0.6264 -0.0495 0.5314 0.034 Uiso 1 1 calc R . .
C6 C 0.6552(5) 0.0412(2) 0.58718(13) 0.0281(8) Uani 1 1 d . . .
H6 H 0.7770 0.0386 0.5886 0.034 Uiso 1 1 calc R . .
C7 C 0.5646(4) 0.0984(2) 0.61996(12) 0.0225(8) Uani 1 1 d . . .
C8 C 0.6669(5) 0.1448(2) 0.66209(13) 0.0243(8) Uani 1 1 d . . .
C9 C 0.6501(5) -0.0712(2) 0.30989(14) 0.0346(8) Uani 1 1 d . . .
C10 C 0.5652(5) -0.0728(2) 0.36302(12) 0.0293(9) Uani 1 1 d . . .
C11 C 0.5043(6) -0.1503(2) 0.38359(12) 0.0341(9) Uani 1 1 d . . .
H11 H 0.5229 -0.2015 0.3652 0.041 Uiso 1 1 calc R . .
C12 C 0.4163(5) -0.1530(2) 0.43111(13) 0.0310(9) Uani 1 1 d . . .
H12 H 0.3763 -0.2058 0.4441 0.037 Uiso 1 1 calc R . .
C13 C 0.3875(5) -0.0773(2) 0.45929(12) 0.0257(8) Uani 1 1 d . . .
C14 C 0.4463(5) 0.0008(2) 0.43845(12) 0.0297(8) Uani 1 1 d . . .
H14 H 0.4254 0.0521 0.4566 0.036 Uiso 1 1 calc R . .
C15 C 0.5357(5) 0.0036(2) 0.39112(12) 0.0279(8) Uani 1 1 d . . .
C16 C 0.5991(5) 0.0910(2) 0.37423(14) 0.0341(9) Uani 1 1 d . . .
C17 C 0.0993(5) -0.0502(3) 0.50035(16) 0.0478(12) Uani 1 1 d . . .
C18 C 0.2908(5) -0.0733(2) 0.51238(13) 0.0283(8) Uani 1 1 d . . .
C19 C 0.2939(6) -0.1616(2) 0.54100(14) 0.0395(10) Uani 1 1 d . . .
C20 C -0.3315(5) 0.3520(2) 0.70574(16) 0.0430(11) Uani 1 1 d . . .
H20 H -0.3797 0.3217 0.6777 0.052 Uiso 1 1 calc R . .
C21 C -0.4216(6) 0.4225(3) 0.72533(17) 0.0526(12) Uani 1 1 d . . .
H21 H -0.5285 0.4391 0.7109 0.063 Uiso 1 1 calc R . .
C22 C -0.3509(6) 0.4673(3) 0.76630(17) 0.0520(12) Uani 1 1 d . . .
H22 H -0.4095 0.5148 0.7804 0.062 Uiso 1 1 calc R . .
C23 C -0.1925(6) 0.4415(2) 0.78648(15) 0.0444(11) Uani 1 1 d . . .
H23 H -0.1422 0.4720 0.8141 0.053 Uiso 1 1 calc R . .
C24 C -0.1080(5) 0.3704(2) 0.76573(13) 0.0294(8) Uani 1 1 d . . .
C25 C 0.0629(5) 0.3373(2) 0.78264(13) 0.0305(9) Uani 1 1 d . . .
C26 C 0.1554(6) 0.3692(3) 0.82521(15) 0.0501(12) Uani 1 1 d . . .
H26 H 0.1114 0.4158 0.8443 0.060 Uiso 1 1 calc R . .
C27 C 0.3111(7) 0.3320(3) 0.83916(17) 0.0595(13) Uani 1 1 d . . .
H27 H 0.3746 0.3535 0.8674 0.071 Uiso 1 1 calc R . .
C28 C 0.3725(5) 0.2631(3) 0.81126(15) 0.0525(11) Uani 1 1 d . . .
H28 H 0.4776 0.2365 0.8204 0.063 Uiso 1 1 calc R . .
C29 C 0.2768(5) 0.2337(3) 0.76947(14) 0.0436(10) Uani 1 1 d . . .
H29 H 0.3194 0.1868 0.7504 0.052 Uiso 1 1 calc R . .
F1 F 0.0346(3) -0.09970(18) 0.46226(10) 0.0701(8) Uani 1 1 d . . .
F2 F 0.0852(3) 0.03188(18) 0.48466(9) 0.0607(7) Uani 1 1 d . . .
F3 F -0.0072(3) -0.06002(17) 0.54171(10) 0.0676(8) Uani 1 1 d . . .
F4 F 0.1969(3) -0.22248(15) 0.51803(9) 0.0610(7) Uani 1 1 d . . .
F5 F 0.2348(4) -0.15404(15) 0.59023(8) 0.0627(8) Uani 1 1 d . . .
F6 F 0.4553(4) -0.19379(13) 0.54451(8) 0.0501(6) Uani 1 1 d . . .

loop_
_atom_site_aniso_label
_atom_site_aniso_U_11
_atom_site_aniso_U_22
_atom_site_aniso_U_33
_atom_site_aniso_U_23
_atom_site_aniso_U_13
_atom_site_aniso_U_12
Cu1 0.0243(2) 0.0313(2) 0.0310(2) -0.01109(18) 0.00020(19) 0.00038(18)
O1 0.0242(15) 0.0319(15) 0.0426(15) -0.0127(12) 0.0046(12) 0.0001(11)
O2 0.0366(14) 0.0213(14) 0.0495(14) -0.0076(12) -0.0023(12) -0.0004(11)
O3 0.0413(16) 0.0449(16) 0.0219(13) 0.0000(11) -0.0049(11) -0.0071(13)
O4 0.0265(15) 0.0444(16) 0.0322(14) -0.0154(12) 0.0024(12) -0.0067(12)
O5 0.079(2) 0.0378(16) 0.0331(16) -0.0008(13) 0.0251(16) 0.0099(15)
O6 0.085(3) 0.053(2) 0.0485(17) 0.0188(16) 0.0275(17) 0.0209(18)
O7 0.041(2) 0.0308(17) 0.110(3) 0.0108(17) 0.0187(19) 0.0009(13)
O8 0.0448(19) 0.0346(15) 0.0608(17) 0.0132(12) 0.0065(16) 0.0071(15)
O1W 1.28(11) 0.67(6) 0.178(19) -0.19(3) 0.09(4) -0.67(7)
O2W 1.26(11) 0.264(19) 0.256(15) -0.015(14) 0.07(3) 0.00(3)
N1 0.0301(19) 0.0295(17) 0.0342(17) -0.0068(14) -0.0012(14) 0.0023(14)
N2 0.0280(17) 0.0382(17) 0.0306(15) -0.0045(15) 0.0008(13) 0.0017(15)
C1 0.025(2) 0.028(2) 0.0262(19) -0.0072(16) -0.0050(17) 0.0055(16)
C2 0.025(2) 0.0235(19) 0.0208(18) -0.0009(15) 0.0002(15) 0.0020(15)
C3 0.0203(19) 0.028(2) 0.0241(18) -0.0018(16) 0.0034(15) -0.0028(15)
C4 0.028(2) 0.0250(19) 0.0188(17) -0.0034(15) 0.0031(15) -0.0026(15)
C5 0.027(2) 0.030(2) 0.0276(19) -0.0087(16) 0.0047(16) 0.0037(15)
C6 0.0151(19) 0.038(2) 0.031(2) -0.0042(17) -0.0010(15) -0.0004(15)
C7 0.023(2) 0.0211(18) 0.0231(17) -0.0002(14) -0.0012(14) -0.0008(14)
C8 0.022(2) 0.0199(18) 0.031(2) -0.0050(15) -0.0024(16) 0.0048(15)
C9 0.034(2) 0.038(2) 0.032(2) 0.002(2) 0.0023(19) 0.0015(17)
C10 0.034(2) 0.033(2) 0.0208(17) -0.0005(15) 0.0021(15) 0.0010(16)
C11 0.049(3) 0.0266(18) 0.0271(17) -0.0086(14) 0.0051(18) 0.0016(18)
C12 0.039(2) 0.026(2) 0.0280(19) -0.0028(15) 0.0040(17) -0.0055(16)
C13 0.0250(19) 0.029(2) 0.0227(17) -0.0043(15) -0.0020(15) -0.0014(16)
C14 0.032(2) 0.030(2) 0.0278(18) -0.0086(15) 0.0005(16) 0.0024(17)
C15 0.033(2) 0.0244(18) 0.0265(17) 0.0011(14) -0.0006(17) 0.0034(17)
C16 0.035(2) 0.036(2) 0.032(2) 0.0017(17) 0.0027(18) 0.0001(19)
C17 0.025(2) 0.071(3) 0.047(3) -0.029(2) 0.001(2) -0.005(2)
C18 0.026(2) 0.032(2) 0.0265(19) -0.0120(16) 0.0058(16) -0.0044(16)
C19 0.055(3) 0.035(2) 0.028(2) -0.0109(17) 0.015(2) -0.021(2)
C20 0.036(3) 0.042(2) 0.052(3) -0.015(2) -0.011(2) 0.0052(19)
C21 0.041(3) 0.050(3) 0.067(3) -0.016(2) -0.013(2) 0.015(2)
C22 0.049(3) 0.043(3) 0.064(3) -0.014(2) 0.009(2) 0.014(2)
C23 0.049(3) 0.038(2) 0.046(2) -0.024(2) -0.001(2) 0.008(2)
C24 0.028(2) 0.032(2) 0.0290(19) -0.0042(16) 0.0041(16) -0.0004(16)
C25 0.038(2) 0.0283(19) 0.0255(18) -0.0066(16) 0.0020(17) -0.0009(16)
C26 0.055(3) 0.052(3) 0.043(2) -0.016(2) -0.011(2) 0.003(2)
C27 0.058(3) 0.077(3) 0.044(3) -0.020(2) -0.021(2) 0.005(3)
C28 0.042(2) 0.072(3) 0.043(2) -0.008(3) -0.014(2) 0.011(2)
C29 0.040(2) 0.051(2) 0.040(2) -0.007(2) -0.0004(18) 0.012(2)
F1 0.0374(15) 0.100(2) 0.0729(16) -0.0520(15) -0.0138(14) -0.0056(15)
F2 0.0452(16) 0.0735(18) 0.0633(16) -0.0162(14) -0.0172(13) 0.0235(13)
F3 0.0333(15) 0.096(2) 0.0738(16) -0.0391(15) 0.0198(15) -0.0143(15)
F4 0.0786(19) 0.0469(14) 0.0574(14) -0.0162(12) 0.0202(13) -0.0384(14)
F5 0.099(2) 0.0528(15) 0.0362(13) -0.0061(11) 0.0294(14) -0.0203(15)
F6 0.0704(18) 0.0357(12) 0.0442(12) 0.0031(10) 0.0034(13) 0.0064(13)

loop_
_atom_type_symbol
_atom_type_description
_atom_type_scat_dispersion_real
_atom_type_scat_dispersion_imag
_atom_type_scat_source
Cu Cu 0.3201 1.2651 'International Tables Vol C Tables 4.2.6.8 and 6.1.1.4'
F F 0.0171 0.0103 'International Tables Vol C Tables 4.2.6.8 and 6.1.1.4'
O O 0.0106 0.0060 'International Tables Vol C Tables 4.2.6.8 and 6.1.1.4'
N N 0.0061 0.0033 'International Tables Vol C Tables 4.2.6.8 and 6.1.1.4'
C C 0.0033 0.0016 'International Tables Vol C Tables 4.2.6.8 and 6.1.1.4'
H H 0.0000 0.0000 'International Tables Vol C Tables 4.2.6.8 and 6.1.1.4'

loop_
_geom_angle_atom_site_label_1
_geom_angle_atom_site_label_2
_geom_angle_atom_site_label_3
_geom_angle
_geom_angle_site_symmetry_1
_geom_angle_site_symmetry_3
_geom_angle_publ_flag
O1 Cu1 O4 86.39(10) . 1_455 ?
O1 Cu1 N1 176.82(12) . . ?
O4 Cu1 N1 96.74(12) 1_455 . ?
O1 Cu1 N2 96.27(12) . . ?
O4 Cu1 N2 165.61(12) 1_455 . ?
N1 Cu1 N2 80.84(12) . . ?
O1 Cu1 O8 100.32(10) . 3_456 ?
O4 Cu1 O8 86.03(10) 1_455 3_456 ?
N1 Cu1 O8 79.38(11) . 3_456 ?
N2 Cu1 O8 107.29(11) . 3_456 ?
C1 O1 Cu1 122.7(2) . . ?
C8 O4 Cu1 124.4(2) . 1_655 ?
C9 O5 H5 109.5 . . ?
C16 O7 H7 109.5 . . ?
C16 O8 Cu1 133.6(3) . 3_556 ?
C20 N1 C24 118.4(3) . . ?
C20 N1 Cu1 125.6(3) . . ?
C24 N1 Cu1 115.3(2) . . ?
C29 N2 C25 118.8(3) . . ?
C29 N2 Cu1 127.1(3) . . ?
C25 N2 Cu1 114.1(2) . . ?
O2 C1 O1 126.2(3) . . ?
O2 C1 C2 117.5(3) . . ?
O1 C1 C2 116.2(3) . . ?
C3 C2 C7 120.6(3) . . ?
C3 C2 C1 119.8(3) . . ?
C7 C2 C1 119.3(3) . . ?
C2 C3 C4 120.8(3) . . ?
C2 C3 H3 119.6 . . ?
C4 C3 H3 119.6 . . ?
C3 C4 C5 118.4(3) . . ?
C3 C4 C18 123.7(3) . . ?
C5 C4 C18 117.8(3) . . ?
C6 C5 C4 121.1(3) . . ?
C6 C5 H5A 119.4 . . ?
C4 C5 H5A 119.4 . . ?
C5 C6 C7 120.3(3) . . ?
C5 C6 H6 119.9 . . ?
C7 C6 H6 119.9 . . ?
C2 C7 C6 118.8(3) . . ?
C2 C7 C8 122.8(3) . . ?
C6 C7 C8 118.1(3) . . ?
O3 C8 O4 126.5(3) . . ?
O3 C8 C7 117.6(3) . . ?
O4 C8 C7 115.9(3) . . ?
O6 C9 O5 124.7(3) . . ?
O6 C9 C10 121.5(3) . . ?
O5 C9 C10 113.8(3) . . ?
C11 C10 C15 118.6(3) . . ?
C11 C10 C9 120.0(3) . . ?
C15 C10 C9 121.3(3) . . ?
C10 C11 C12 121.3(3) . . ?
C10 C11 H11 119.3 . . ?
C12 C11 H11 119.3 . . ?
C11 C12 C13 120.3(3) . . ?
C11 C12 H12 119.9 . . ?
C13 C12 H12 119.9 . . ?
C12 C13 C14 118.6(3) . . ?
C12 C13 C18 124.4(3) . . ?
C14 C13 C18 117.1(3) . . ?
C15 C14 C13 121.3(3) . . ?
C15 C14 H14 119.4 . . ?
C13 C14 H14 119.4 . . ?
C14 C15 C10 120.0(3) . . ?
C14 C15 C16 116.0(3) . . ?
C10 C15 C16 124.0(3) . . ?
O8 C16 O7 123.5(4) . . ?
O8 C16 C15 122.0(4) . . ?
O7 C16 C15 114.3(3) . . ?
F2 C17 F1 107.1(4) . . ?
F2 C17 F3 107.2(3) . . ?
F1 C17 F3 106.6(3) . . ?
F2 C17 C18 111.0(3) . . ?
F1 C17 C18 111.5(3) . . ?
F3 C17 C18 113.1(3) . . ?
C17 C18 C13 106.7(3) . . ?
C17 C18 C19 108.3(3) . . ?
C13 C18 C19 111.9(3) . . ?
C17 C18 C4 113.8(3) . . ?
C13 C18 C4 110.3(3) . . ?
C19 C18 C4 106.0(3) . . ?
F6 C19 F4 106.3(3) . . ?
F6 C19 F5 106.3(3) . . ?
F4 C19 F5 106.7(3) . . ?
F6 C19 C18 112.0(3) . . ?
F4 C19 C18 113.8(3) . . ?
F5 C19 C18 111.2(3) . . ?
N1 C20 C21 122.9(4) . . ?
N1 C20 H20 118.5 . . ?
C21 C20 H20 118.5 . . ?
C22 C21 C20 118.7(4) . . ?
C22 C21 H21 120.7 . . ?
C20 C21 H21 120.7 . . ?
C21 C22 C23 119.3(4) . . ?
C21 C22 H22 120.4 . . ?
C23 C22 H22 120.4 . . ?
C22 C23 C24 119.8(4) . . ?
C22 C23 H23 120.1 . . ?
C24 C23 H23 120.1 . . ?
N1 C24 C23 120.8(3) . . ?
N1 C24 C25 113.7(3) . . ?
C23 C24 C25 125.4(3) . . ?
N2 C25 C26 120.5(4) . . ?
N2 C25 C24 115.4(3) . . ?
C26 C25 C24 124.1(4) . . ?
C27 C26 C25 119.9(4) . . ?
C27 C26 H26 120.0 . . ?
C25 C26 H26 120.0 . . ?
C28 C27 C26 119.3(4) . . ?
C28 C27 H27 120.4 . . ?
C26 C27 H27 120.4 . . ?
C27 C28 C29 118.9(4) . . ?
C27 C28 H28 120.6 . . ?
C29 C28 H28 120.6 . . ?
N2 C29 C28 122.7(4) . . ?
N2 C29 H29 118.6 . . ?
C28 C29 H29 118.6 . . ?

loop_
_geom_bond_atom_site_label_1
_geom_bond_atom_site_label_2
_geom_bond_distance
_geom_bond_site_symmetry_2
_geom_bond_publ_flag
Cu1 O1 1.941(2) . ?
Cu1 O4 1.947(2) 1_455 ?
Cu1 N1 1.985(3) . ?
Cu1 N2 2.008(3) . ?
Cu1 O8 2.361(2) 3_456 ?
O1 C1 1.271(4) . ?
O2 C1 1.239(4) . ?
O3 C8 1.245(4) . ?
O4 C8 1.263(4) . ?
O4 Cu1 1.947(2) 1_655 ?
O5 C9 1.293(4) . ?
O5 H5 0.8200 . ?
O6 C9 1.203(4) . ?
O7 C16 1.305(5) . ?
O7 H7 0.8200 . ?
O8 C16 1.209(4) . ?
O8 Cu1 2.361(2) 3_556 ?
N1 C20 1.328(5) . ?
N1 C24 1.359(4) . ?
N2 C29 1.334(5) . ?
N2 C25 1.347(4) . ?
C1 C2 1.506(5) . ?
C2 C3 1.384(5) . ?
C2 C7 1.391(5) . ?
C3 C4 1.392(5) . ?
C3 H3 0.9300 . ?
C4 C5 1.392(5) . ?
C4 C18 1.546(5) . ?
C5 C6 1.380(5) . ?
C5 H5A 0.9300 . ?
C6 C7 1.397(5) . ?
C6 H6 0.9300 . ?
C7 C8 1.509(5) . ?
C9 C10 1.503(5) . ?
C10 C11 1.384(5) . ?
C10 C15 1.397(4) . ?
C11 C12 1.387(4) . ?
C11 H11 0.9300 . ?
C12 C13 1.388(5) . ?
C12 H12 0.9300 . ?
C13 C14 1.390(5) . ?
C13 C18 1.544(5) . ?
C14 C15 1.388(4) . ?
C14 H14 0.9300 . ?
C15 C16 1.494(5) . ?
C17 F2 1.331(5) . ?
C17 F1 1.331(4) . ?
C17 F3 1.341(4) . ?
C17 C18 1.534(6) . ?
C18 C19 1.545(5) . ?
C19 F6 1.329(5) . ?
C19 F4 1.331(4) . ?
C19 F5 1.340(4) . ?
C20 C21 1.379(5) . ?
C20 H20 0.9300 . ?
C21 C22 1.364(6) . ?
C21 H21 0.9300 . ?
C22 C23 1.372(6) . ?
C22 H22 0.9300 . ?
C23 C24 1.377(5) . ?
C23 H23 0.9300 . ?
C24 C25 1.465(5) . ?
C25 C26 1.385(5) . ?
C26 C27 1.366(6) . ?
C26 H26 0.9300 . ?
C27 C28 1.361(6) . ?
C27 H27 0.9300 . ?
C28 C29 1.370(5) . ?
C28 H28 0.9300 . ?
C29 H29 0.9300 . ?

loop_
_geom_torsion_atom_site_label_1
_geom_torsion_atom_site_label_2
_geom_torsion_atom_site_label_3
_geom_torsion_atom_site_label_4
_geom_torsion
_geom_torsion_site_symmetry_1
_geom_torsion_site_symmetry_2
_geom_torsion_site_symmetry_3
_geom_torsion_site_symmetry_4
_geom_torsion_publ_flag
O4 Cu1 O1 C1 127.5(3) 1_455 . . . ?
N1 Cu1 O1 C1 -42(2) . . . . ?
N2 Cu1 O1 C1 -66.7(3) . . . . ?
O8 Cu1 O1 C1 42.2(3) 3_456 . . . ?
O1 Cu1 N1 C20 153(2) . . . . ?
O4 Cu1 N1 C20 -16.5(3) 1_455 . . . ?
N2 Cu1 N1 C20 177.8(3) . . . . ?
O8 Cu1 N1 C20 68.1(3) 3_456 . . . ?
O1 Cu1 N1 C24 -18(2) . . . . ?
O4 Cu1 N1 C24 172.8(2) 1_455 . . . ?
N2 Cu1 N1 C24 7.1(3) . . . . ?
O8 Cu1 N1 C24 -102.6(3) 3_456 . . . ?
O1 Cu1 N2 C29 -5.5(3) . . . . ?
O4 Cu1 N2 C29 94.4(5) 1_455 . . . ?
N1 Cu1 N2 C29 175.8(3) . . . . ?
O8 Cu1 N2 C29 -108.4(3) 3_456 . . . ?
O1 Cu1 N2 C25 172.4(2) . . . . ?
O4 Cu1 N2 C25 -87.6(5) 1_455 . . . ?
N1 Cu1 N2 C25 -6.3(3) . . . . ?
O8 Cu1 N2 C25 69.5(3) 3_456 . . . ?
Cu1 O1 C1 O2 8.5(5) . . . . ?
Cu1 O1 C1 C2 -169.8(2) . . . . ?
O2 C1 C2 C3 -135.4(3) . . . . ?
O1 C1 C2 C3 43.1(5) . . . . ?
O2 C1 C2 C7 37.8(5) . . . . ?
O1 C1 C2 C7 -143.8(3) . . . . ?
C7 C2 C3 C4 -1.3(5) . . . . ?
C1 C2 C3 C4 171.8(3) . . . . ?
C2 C3 C4 C5 0.3(5) . . . . ?
C2 C3 C4 C18 176.3(3) . . . . ?
C3 C4 C5 C6 0.0(5) . . . . ?
C18 C4 C5 C6 -176.2(3) . . . . ?
C4 C5 C6 C7 0.7(5) . . . . ?
C3 C2 C7 C6 1.9(5) . . . . ?
C1 C2 C7 C6 -171.2(3) . . . . ?
C3 C2 C7 C8 -170.7(3) . . . . ?
C1 C2 C7 C8 16.2(5) . . . . ?
C5 C6 C7 C2 -1.6(5) . . . . ?
C5 C6 C7 C8 171.4(3) . . . . ?
Cu1 O4 C8 O3 7.2(5) 1_655 . . . ?
Cu1 O4 C8 C7 -170.0(2) 1_655 . . . ?
C2 C7 C8 O3 48.8(5) . . . . ?
C6 C7 C8 O3 -123.9(4) . . . . ?
C2 C7 C8 O4 -133.8(4) . . . . ?
C6 C7 C8 O4 53.5(4) . . . . ?
O6 C9 C10 C11 153.5(4) . . . . ?
O5 C9 C10 C11 -25.9(5) . . . . ?
O6 C9 C10 C15 -22.4(6) . . . . ?
O5 C9 C10 C15 158.2(3) . . . . ?
C15 C10 C11 C12 -0.2(6) . . . . ?
C9 C10 C11 C12 -176.2(3) . . . . ?
C10 C11 C12 C13 -0.2(6) . . . . ?
C11 C12 C13 C14 1.0(5) . . . . ?
C11 C12 C13 C18 179.9(3) . . . . ?
C12 C13 C14 C15 -1.5(5) . . . . ?
C18 C13 C14 C15 179.5(3) . . . . ?
C13 C14 C15 C10 1.2(5) . . . . ?
C13 C14 C15 C16 -177.3(3) . . . . ?
C11 C10 C15 C14 -0.3(5) . . . . ?
C9 C10 C15 C14 175.6(3) . . . . ?
C11 C10 C15 C16 178.0(4) . . . . ?
C9 C10 C15 C16 -6.1(6) . . . . ?
Cu1 O8 C16 O7 47.8(6) 3_556 . . . ?
Cu1 O8 C16 C15 -138.9(3) 3_556 . . . ?
C14 C15 C16 O8 -56.5(5) . . . . ?
C10 C15 C16 O8 125.1(4) . . . . ?
C14 C15 C16 O7 117.3(4) . . . . ?
C10 C15 C16 O7 -61.0(5) . . . . ?
F2 C17 C18 C13 -71.1(4) . . . . ?
F1 C17 C18 C13 48.3(5) . . . . ?
F3 C17 C18 C13 168.4(3) . . . . ?
F2 C17 C18 C19 168.4(3) . . . . ?
F1 C17 C18 C19 -72.3(4) . . . . ?
F3 C17 C18 C19 47.9(4) . . . . ?
F2 C17 C18 C4 50.9(4) . . . . ?
F1 C17 C18 C4 170.2(3) . . . . ?
F3 C17 C18 C4 -69.6(4) . . . . ?
C12 C13 C18 C17 -95.7(4) . . . . ?
C14 C13 C18 C17 83.2(4) . . . . ?
C12 C13 C18 C19 22.5(5) . . . . ?
C14 C13 C18 C19 -158.6(3) . . . . ?
C12 C13 C18 C4 140.2(4) . . . . ?
C14 C13 C18 C4 -40.9(4) . . . . ?
C3 C4 C18 C17 19.0(5) . . . . ?
C5 C4 C18 C17 -165.0(4) . . . . ?
C3 C4 C18 C13 138.9(3) . . . . ?
C5 C4 C18 C13 -45.1(4) . . . . ?
C3 C4 C18 C19 -99.9(4) . . . . ?
C5 C4 C18 C19 76.2(4) . . . . ?
C17 C18 C19 F6 168.7(3) . . . . ?
C13 C18 C19 F6 51.4(4) . . . . ?
C4 C18 C19 F6 -68.9(3) . . . . ?
C17 C18 C19 F4 48.0(4) . . . . ?
C13 C18 C19 F4 -69.3(4) . . . . ?
C4 C18 C19 F4 170.4(3) . . . . ?
C17 C18 C19 F5 -72.5(4) . . . . ?
C13 C18 C19 F5 170.2(3) . . . . ?
C4 C18 C19 F5 49.9(4) . . . . ?
C24 N1 C20 C21 -0.4(6) . . . . ?
Cu1 N1 C20 C21 -170.9(3) . . . . ?
N1 C20 C21 C22 0.2(7) . . . . ?
C20 C21 C22 C23 0.4(7) . . . . ?
C21 C22 C23 C24 -0.8(7) . . . . ?
C20 N1 C24 C23 0.0(5) . . . . ?
Cu1 N1 C24 C23 171.5(3) . . . . ?
C20 N1 C24 C25 -178.0(3) . . . . ?
Cu1 N1 C24 C25 -6.6(4) . . . . ?
C22 C23 C24 N1 0.6(6) . . . . ?
C22 C23 C24 C25 178.4(4) . . . . ?
C29 N2 C25 C26 0.1(5) . . . . ?
Cu1 N2 C25 C26 -178.0(3) . . . . ?
C29 N2 C25 C24 -177.4(3) . . . . ?
Cu1 N2 C25 C24 4.5(4) . . . . ?
N1 C24 C25 N2 1.3(4) . . . . ?
C23 C24 C25 N2 -176.7(4) . . . . ?
N1 C24 C25 C26 -176.0(4) . . . . ?
C23 C24 C25 C26 6.0(6) . . . . ?
N2 C25 C26 C27 0.4(6) . . . . ?
C24 C25 C26 C27 177.6(4) . . . . ?
C25 C26 C27 C28 -0.8(7) . . . . ?
C26 C27 C28 C29 0.8(7) . . . . ?
C25 N2 C29 C28 -0.1(6) . . . . ?
Cu1 N2 C29 C28 177.7(3) . . . . ?
C27 C28 C29 N2 -0.3(7) . . . . ?
